data_4343991
loop_
_publ_author_name
'Kumar, Sushil'
'Mandon, Dominique'

_publ_section_title
;
 Versatile Coordination Mode of a New Pyridine-Based Ditopic Ligand with
 Transition Metals: From Regular Pyridine to Alkyne and Alkenyl Bindings
 and Indolizinium Formation.
;
_journal_issue 15
_journal_name_full 'Inorganic chemistry'
_journal_page_first 7481
_journal_page_last 7491
_journal_paper_doi 10.1021/acs.inorgchem.5b01096
_journal_volume 54
_journal_year 2015
_chemical_formula_moiety
;
        2(C38 H32 Cl4 Co2 N6), C H2 Cl2
;
_chemical_formula_sum 'C77 H66 Cl10 Co4 N12'
_chemical_formula_weight 1749.64
_chemical_name_systematic
;
 ?
;
_space_group_IT_number 2
_symmetry_cell_setting triclinic
_symmetry_Int_Tables_number 2
_symmetry_space_group_name_Hall '-P 1'
_symmetry_space_group_name_H-M 'P -1'
_atom_sites_solution_hydrogens geom
_atom_sites_solution_primary direct
_atom_sites_solution_secondary difmap
_audit_creation_date 2015-05-04T15:56:06-00:00
_audit_creation_method 'WinGX routine CIF_UPDATE'
_cell_angle_alpha 114.033(2)
_cell_angle_beta 104.092(2)
_cell_angle_gamma 103.262(2)
_cell_formula_units_Z 1
_cell_length_a 11.4848(3)
_cell_length_b 14.0632(4)
_cell_length_c 14.6640(3)
_cell_measurement_reflns_used 12952
_cell_measurement_temperature 170(2)
_cell_measurement_theta_max 28.635
_cell_measurement_theta_min 3.74
_cell_volume 1948.36(11)
_computing_cell_refinement
;
        CrysAlisPro, Agilent Technologies,
        Version 1.171.37.34i (release 04-08-2014 CrysAlis171 .NET)
        (compiled Aug  4 2014,14:34:23)
;
_computing_data_collection
;
        CrysAlisPro, Agilent Technologies,
        Version 1.171.37.34i (release 04-08-2014 CrysAlis171 .NET)
        (compiled Aug  4 2014,14:34:23)
;
_computing_data_reduction
;
        CrysAlisPro, Agilent Technologies,
        Version 1.171.37.34i (release 04-08-2014 CrysAlis171 .NET)
        (compiled Aug  4 2014,14:34:23)
;
_computing_molecular_graphics
;
        ORTEP3 for Windows (Farrugia, 1997)
        MERCURY  (Bruno et al., 2002)
;
_computing_publication_material
;
        WinGX (Farrugia, 1999)
        PLATON (Spek, 1990-2003)
        enCIFer (Allen et al., 2004)
;
_computing_structure_refinement 'SHELXL-97 (Sheldrick, 1997)'
_computing_structure_solution 'SIR-92 (Altomare et al., 1992)'
_diffrn_ambient_temperature 170(2)
_diffrn_detector 'CCD plate'
_diffrn_detector_area_resol_mean 8.3622
_diffrn_measured_fraction_theta_full 0.997
_diffrn_measured_fraction_theta_max 0.997
_diffrn_measurement_device 'four-circle diffractometer'
_diffrn_measurement_device_type 'Xcalibur, Sapphire2, large Be window'
_diffrn_measurement_method '\w scans'
_diffrn_orient_matrix_UB_11 -0.0064812
_diffrn_orient_matrix_UB_12 0.0180538
_diffrn_orient_matrix_UB_13 0.050622
_diffrn_orient_matrix_UB_21 0.0153164
_diffrn_orient_matrix_UB_22 -0.0447191
_diffrn_orient_matrix_UB_23 0.0036758
_diffrn_orient_matrix_UB_31 0.0665196
_diffrn_orient_matrix_UB_32 0.0347919
_diffrn_orient_matrix_UB_33 0.0264435
_diffrn_radiation_monochromator graphite
_diffrn_radiation_probe x-ray
_diffrn_radiation_type MoK\a
_diffrn_radiation_wavelength 0.71073
_diffrn_reflns_av_R_equivalents 0.0736
_diffrn_reflns_av_unetI/netI 0.0474
_diffrn_reflns_limit_h_max 14
_diffrn_reflns_limit_h_min -14
_diffrn_reflns_limit_k_max 17
_diffrn_reflns_limit_k_min -17
_diffrn_reflns_limit_l_max 17
_diffrn_reflns_limit_l_min -18
_diffrn_reflns_number 28002
_diffrn_reflns_theta_full 26.37
_diffrn_reflns_theta_max 26.37
_diffrn_reflns_theta_min 3.42
_diffrn_source 'Enhance (Mo) X-ray Source'
_exptl_absorpt_coefficient_mu 1.231
_exptl_absorpt_correction_T_max 0.8447
_exptl_absorpt_correction_T_min 0.6517
_exptl_absorpt_correction_type multi-scan
_exptl_absorpt_process_details
;
        CrysAlisPro, Agilent Technologies,
        Version 1.171.37.34i (release 04-08-2014 CrysAlis171 .NET)
        (compiled Aug  4 2014,14:34:23)
        Empirical absorption correction using spherical harmonics,
 implemented in SCALE3 ABSPACK scaling algorithm.
        Empirical absorption correction using spherical harmonics,
 implemented in SCALE3 ABSPACK scaling algorithm.
;
_exptl_crystal_colour blue
_exptl_crystal_density_diffrn 1.491
_exptl_crystal_density_method 'not measured'
_exptl_crystal_description parallelepipedic
_exptl_crystal_F_000 890
_exptl_crystal_recrystallization_method
;
from solution in dichloromethane at room temperature,
by slow diffusion of diethylether
;
_exptl_crystal_size_max 0.50
_exptl_crystal_size_mid 0.30
_exptl_crystal_size_min 0.15
_refine_diff_density_max 0.795
_refine_diff_density_min -0.784
_refine_diff_density_rms 0.078
_refine_ls_extinction_method none
_refine_ls_goodness_of_fit_ref 1.072
_refine_ls_hydrogen_treatment mixed
_refine_ls_matrix_type full
_refine_ls_number_parameters 484
_refine_ls_number_reflns 7948
_refine_ls_number_restraints 8
_refine_ls_restrained_S_all 1.071
_refine_ls_R_factor_all 0.0522
_refine_ls_R_factor_gt 0.0405
_refine_ls_shift/su_max 0.001
_refine_ls_shift/su_mean 0
_refine_ls_structure_factor_coef Fsqd
_refine_ls_weighting_details 'calc w=1/[\s^2^(Fo^2^)+(0.0536P)^2^+0.7770P] where P=(Fo^2^+2Fc^2^)/3'
_refine_ls_weighting_scheme calc
_refine_ls_wR_factor_gt 0.1006
_refine_ls_wR_factor_ref 0.1109
_reflns_number_gt 6517
_reflns_number_total 7948
_reflns_threshold_expression >2sigma(I)
_cod_data_source_file ic5b01096_si_003.cif
_cod_data_source_block sk-9g
_cod_depositor_comments 'Adding full bibliography for 4343989--4343994.cif.'
_cod_original_sg_symbol_Hall -P1
_cod_database_code 4343991

loop_
_symmetry_equiv_pos_as_xyz
'x, y, z'
'-x, -y, -z'

loop_
_atom_site_label
_atom_site_type_symbol
_atom_site_fract_x
_atom_site_fract_y
_atom_site_fract_z
_atom_site_U_iso_or_equiv
_atom_site_adp_type
_atom_site_occupancy
_atom_site_symmetry_multiplicity
_atom_site_calc_flag
_atom_site_refinement_flags
C1 C 0.3987(2) -0.04336(18) 0.27237(18) 0.0225(5) Uani 1 1 d .
C2 C 0.5053(2) -0.08391(18) 0.31414(18) 0.0226(5) Uani 1 1 d .
H2A H 0.4948 -0.0937 0.3752 0.027 Uiso 1 1 calc R
H2B H 0.4921 -0.1581 0.2558 0.027 Uiso 1 1 calc R
C3 C 0.6411(2) -0.00530(18) 0.35060(19) 0.0226(5) Uani 1 1 d .
C4 C 0.7104(2) 0.07499(19) 0.4579(2) 0.0287(5) Uani 1 1 d .
H4 H 0.6729 0.0796 0.5098 0.034 Uiso 1 1 calc R
C5 C 0.8339(2) 0.1485(2) 0.4898(2) 0.0348(6) Uani 1 1 d .
H5 H 0.8821 0.2032 0.5635 0.042 Uiso 1 1 calc R
C6 C 0.8860(3) 0.1413(2) 0.4129(2) 0.0378(6) Uani 1 1 d .
H6 H 0.97 0.1918 0.4323 0.045 Uiso 1 1 calc R
C7 C 0.8138(2) 0.0595(2) 0.3076(2) 0.0369(6) Uani 1 1 d .
H7 H 0.8499 0.0541 0.2548 0.044 Uiso 1 1 calc R
C8 C 0.3924(2) -0.04528(19) 0.16353(18) 0.0258(5) Uani 1 1 d .
H8A H 0.3372 -0.0045 0.1485 0.031 Uiso 1 1 calc R
H8B H 0.4803 -0.0057 0.171 0.031 Uiso 1 1 calc R
C9 C 0.3392(2) -0.1625(2) 0.07011(19) 0.0271(5) Uani 1 1 d .
C10 C 0.2085(3) -0.2153(2) 0.0055(2) 0.0371(6) Uani 1 1 d .
H10 H 0.1526 -0.175 0.0161 0.045 Uiso 1 1 calc R
C11 C 0.1595(3) -0.3255(3) -0.0738(2) 0.0438(7) Uani 1 1 d .
H11 H 0.0701 -0.3619 -0.1181 0.053 Uiso 1 1 calc R
C12 C 0.2419(3) -0.3824(2) -0.0882(2) 0.0424(7) Uani 1 1 d .
H12 H 0.2101 -0.4592 -0.1414 0.051 Uiso 1 1 calc R
C13 C 0.3711(3) -0.3262(2) -0.0241(2) 0.0363(6) Uani 1 1 d .
H13 H 0.4281 -0.3655 -0.0346 0.044 Uiso 1 1 calc R
C14 C 0.2657(2) -0.11947(19) 0.25378(18) 0.0247(5) Uani 1 1 d .
C15 C 0.1650(2) -0.0814(2) 0.2558(2) 0.0393(7) Uani 1 1 d .
H15 H 0.1791 -0.0049 0.2775 0.047 Uiso 1 1 calc R
C16 C 0.0425(3) -0.1578(3) 0.2252(3) 0.0495(8) Uani 1 1 d .
H16 H -0.0291 -0.1347 0.224 0.059 Uiso 1 1 calc R
C17 C 0.0272(3) -0.2669(3) 0.1969(2) 0.0439(7) Uani 1 1 d .
H17 H -0.0554 -0.3211 0.1748 0.053 Uiso 1 1 calc R
C18 C 0.1335(3) -0.2963(2) 0.2013(2) 0.0415(7) Uani 1 1 d .
H18 H 0.1226 -0.3714 0.1841 0.05 Uiso 1 1 calc R
C19 C 0.4283(2) 0.07257(19) 0.35364(18) 0.0233(5) Uani 1 1 d .
C20 C 0.4527(2) 0.16644(18) 0.42035(18) 0.0220(5) Uani 1 1 d .
C21 C 0.4868(2) 0.28282(18) 0.50395(18) 0.0216(5) Uani 1 1 d .
C22 C 0.5106(2) 0.36281(19) 0.45600(19) 0.0238(5) Uani 1 1 d .
H22A H 0.4265 0.353 0.4077 0.029 Uiso 1 1 calc R
H22B H 0.5503 0.4414 0.5155 0.029 Uiso 1 1 calc R
C23 C 0.5970(2) 0.34198(19) 0.39375(19) 0.0241(5) Uani 1 1 d .
C24 C 0.5467(2) 0.2697(2) 0.28360(19) 0.0285(5) Uani 1 1 d .
H24 H 0.4557 0.2372 0.245 0.034 Uiso 1 1 calc R
C25 C 0.6279(3) 0.2444(2) 0.2292(2) 0.0327(6) Uani 1 1 d .
H25 H 0.5937 0.1945 0.1536 0.039 Uiso 1 1 calc R
C26 C 0.7598(3) 0.2932(2) 0.2872(2) 0.0324(6) Uani 1 1 d .
H26 H 0.8182 0.2764 0.2527 0.039 Uiso 1 1 calc R
C27 C 0.8046(2) 0.3663(2) 0.3957(2) 0.0288(5) Uani 1 1 d .
H27 H 0.8954 0.401 0.4349 0.035 Uiso 1 1 calc R
C28 C 0.6103(2) 0.31104(18) 0.59968(18) 0.0218(5) Uani 1 1 d .
H28A H 0.5955 0.2497 0.6176 0.026 Uiso 1 1 calc R
H28B H 0.6839 0.3139 0.5758 0.026 Uiso 1 1 calc R
C29 C 0.6462(2) 0.42002(18) 0.69982(18) 0.0228(5) Uani 1 1 d .
C30 C 0.6034(3) 0.4238(2) 0.7817(2) 0.0308(5) Uani 1 1 d .
H30 H 0.5526 0.3565 0.776 0.037 Uiso 1 1 calc R
C31 C 0.6350(3) 0.5254(2) 0.8710(2) 0.0407(7) Uani 1 1 d .
H31 H 0.6074 0.5289 0.9279 0.049 Uiso 1 1 calc R
C32 C 0.7076(3) 0.6227(2) 0.8767(2) 0.0427(7) Uani 1 1 d .
H32 H 0.7287 0.6941 0.9365 0.051 Uiso 1 1 calc R
C33 C 0.7483(3) 0.6135(2) 0.7942(2) 0.0387(6) Uani 1 1 d .
H33 H 0.7985 0.68 0.7982 0.046 Uiso 1 1 calc R
C34 C 0.3782(2) 0.29288(19) 0.54701(18) 0.0235(5) Uani 1 1 d .
C35 C 0.2981(2) 0.2027(2) 0.5463(2) 0.0300(5) Uani 1 1 d .
H35 H 0.3031 0.1309 0.5126 0.036 Uiso 1 1 calc R
C36 C 0.2108(3) 0.2187(2) 0.5953(2) 0.0363(6) Uani 1 1 d .
H36 H 0.1556 0.1584 0.5973 0.044 Uiso 1 1 calc R
C37 C 0.2050(3) 0.3238(3) 0.6415(2) 0.0382(6) Uani 1 1 d .
H37 H 0.1455 0.3374 0.6757 0.046 Uiso 1 1 calc R
C38 C 0.2864(3) 0.4083(2) 0.6372(2) 0.0364(6) Uani 1 1 d .
H38 H 0.2805 0.4801 0.6681 0.044 Uiso 1 1 calc R
N1 N 0.69335(19) -0.01388(16) 0.27580(16) 0.0267(4) Uani 1 1 d .
N2 N 0.42053(19) -0.21723(16) 0.05316(16) 0.0280(4) Uani 1 1 d .
N3 N 0.2521(2) -0.22497(17) 0.22854(17) 0.0312(5) Uani 1 1 d .
N4 N 0.72637(18) 0.39170(16) 0.44966(16) 0.0243(4) Uani 1 1 d .
N5 N 0.72047(19) 0.51437(16) 0.70753(16) 0.0263(4) Uani 1 1 d .
N6 N 0.3745(2) 0.39558(17) 0.59166(17) 0.0309(5) Uani 1 1 d .
Cl1 Cl 0.67979(7) -0.27837(6) 0.13547(6) 0.04693(19) Uani 1 1 d .
Cl2 Cl 0.67686(8) -0.07585(8) 0.02009(7) 0.0659(3) Uani 1 1 d .
Cl3 Cl 0.89365(7) 0.68571(5) 0.64022(6) 0.04034(17) Uani 1 1 d .
Cl4 Cl 0.97464(6) 0.45049(5) 0.66494(5) 0.03285(15) Uani 1 1 d .
Co1 Co 0.61718(3) -0.14413(3) 0.12140(3) 0.03025(11) Uani 1 1 d .
Co2 Co 0.82088(3) 0.51030(3) 0.60920(3) 0.02467(10) Uani 1 1 d .
C39 C -0.0059(10) 0.0340(7) -0.0008(8) 0.086(3) Uani 0.5 1 d PD
Cl5 Cl -0.0444(3) -0.08687(17) -0.12268(19) 0.0796(6) Uani 0.5 1 d PD
Cl6 Cl 0.0707(4) 0.0262(5) 0.1098(3) 0.1493(18) Uani 0.5 1 d PD
H39A H 0.056(8) 0.094(5) -0.004(3) 0.224 Uiso 0.5 1 d PD
H39B H -0.092(4) 0.036(8) 0.001(3) 0.224 Uiso 0.5 1 d PD

loop_
_atom_site_aniso_label
_atom_site_aniso_U_11
_atom_site_aniso_U_22
_atom_site_aniso_U_33
_atom_site_aniso_U_23
_atom_site_aniso_U_13
_atom_site_aniso_U_12
C1 0.0227(11) 0.0187(10) 0.0210(12) 0.0066(9) 0.0077(9) 0.0057(9)
C2 0.0238(11) 0.0180(10) 0.0215(12) 0.0078(9) 0.0072(9) 0.0054(9)
C3 0.0232(11) 0.0189(10) 0.0252(12) 0.0109(9) 0.0082(9) 0.0081(9)
C4 0.0308(12) 0.0253(12) 0.0249(13) 0.0092(10) 0.0081(10) 0.0103(10)
C5 0.0308(13) 0.0253(12) 0.0287(14) 0.0070(11) -0.0006(11) 0.0024(11)
C6 0.0268(13) 0.0318(14) 0.0390(16) 0.0164(12) 0.0021(11) -0.0024(11)
C7 0.0254(12) 0.0428(15) 0.0367(15) 0.0208(13) 0.0092(11) 0.0034(11)
C8 0.0295(12) 0.0241(11) 0.0210(12) 0.0096(10) 0.0093(10) 0.0085(10)
C9 0.0303(12) 0.0288(12) 0.0194(12) 0.0110(10) 0.0087(10) 0.0085(10)
C10 0.0314(13) 0.0449(15) 0.0240(13) 0.0088(12) 0.0073(11) 0.0145(12)
C11 0.0284(13) 0.0497(17) 0.0262(14) 0.0052(13) 0.0035(11) 0.0020(13)
C12 0.0421(15) 0.0310(14) 0.0290(15) 0.0021(12) 0.0076(12) 0.0017(12)
C13 0.0359(14) 0.0317(13) 0.0301(14) 0.0065(12) 0.0103(11) 0.0130(12)
C14 0.0241(11) 0.0236(11) 0.0176(11) 0.0071(10) 0.0051(9) 0.0031(10)
C15 0.0269(13) 0.0324(14) 0.0454(17) 0.0098(13) 0.0123(12) 0.0079(11)
C16 0.0291(14) 0.0569(19) 0.057(2) 0.0214(16) 0.0196(14) 0.0151(14)
C17 0.0284(14) 0.0475(17) 0.0467(18) 0.0233(15) 0.0127(13) 0.0000(13)
C18 0.0350(14) 0.0341(14) 0.0455(17) 0.0227(14) 0.0058(13) 0.0002(12)
C19 0.0238(11) 0.0239(12) 0.0225(12) 0.0110(10) 0.0094(9) 0.0094(10)
C20 0.0209(11) 0.0225(11) 0.0243(12) 0.0119(10) 0.0102(9) 0.0083(9)
C21 0.0218(11) 0.0179(10) 0.0234(12) 0.0077(9) 0.0096(9) 0.0080(9)
C22 0.0235(11) 0.0207(11) 0.0255(12) 0.0111(10) 0.0075(10) 0.0075(9)
C23 0.0274(12) 0.0218(11) 0.0231(12) 0.0119(10) 0.0081(10) 0.0088(10)
C24 0.0308(13) 0.0273(12) 0.0228(12) 0.0123(10) 0.0066(10) 0.0068(10)
C25 0.0424(14) 0.0289(13) 0.0192(12) 0.0087(10) 0.0102(11) 0.0080(12)
C26 0.0385(14) 0.0352(13) 0.0300(14) 0.0164(11) 0.0209(12) 0.0150(12)
C27 0.0271(12) 0.0321(13) 0.0284(13) 0.0147(11) 0.0134(10) 0.0102(10)
C28 0.0225(11) 0.0178(10) 0.0241(12) 0.0092(9) 0.0091(9) 0.0077(9)
C29 0.0228(11) 0.0208(11) 0.0229(12) 0.0095(10) 0.0071(9) 0.0087(9)
C30 0.0382(14) 0.0280(12) 0.0275(13) 0.0141(11) 0.0156(11) 0.0104(11)
C31 0.0525(17) 0.0387(15) 0.0314(15) 0.0133(13) 0.0240(13) 0.0167(14)
C32 0.0554(18) 0.0262(13) 0.0333(16) 0.0029(12) 0.0235(14) 0.0083(13)
C33 0.0471(16) 0.0218(12) 0.0361(16) 0.0055(11) 0.0200(13) 0.0064(12)
C34 0.0220(11) 0.0237(11) 0.0234(12) 0.0100(10) 0.0083(9) 0.0090(9)
C35 0.0292(13) 0.0272(12) 0.0331(14) 0.0137(11) 0.0139(11) 0.0094(11)
C36 0.0308(13) 0.0412(15) 0.0382(15) 0.0209(13) 0.0169(12) 0.0090(12)
C37 0.0351(14) 0.0578(18) 0.0363(15) 0.0257(14) 0.0223(12) 0.0274(14)
C38 0.0463(16) 0.0409(15) 0.0385(16) 0.0222(13) 0.0256(13) 0.0284(13)
N1 0.0240(10) 0.0251(10) 0.0249(11) 0.0102(9) 0.0077(8) 0.0044(8)
N2 0.0289(10) 0.0244(10) 0.0200(10) 0.0048(8) 0.0071(8) 0.0059(9)
N3 0.0270(10) 0.0271(11) 0.0342(12) 0.0168(10) 0.0072(9) 0.0027(9)
N4 0.0245(10) 0.0215(9) 0.0241(10) 0.0104(8) 0.0097(8) 0.0049(8)
N5 0.0265(10) 0.0200(9) 0.0262(11) 0.0068(8) 0.0111(9) 0.0056(8)
N6 0.0354(11) 0.0298(11) 0.0353(12) 0.0158(10) 0.0189(10) 0.0194(10)
Cl1 0.0513(4) 0.0543(4) 0.0306(4) 0.0123(3) 0.0120(3) 0.0317(4)
Cl2 0.0539(5) 0.0860(6) 0.0368(4) 0.0330(5) 0.0106(4) -0.0073(5)
Cl3 0.0449(4) 0.0272(3) 0.0448(4) 0.0175(3) 0.0187(3) 0.0050(3)
Cl4 0.0264(3) 0.0316(3) 0.0302(3) 0.0094(3) 0.0059(2) 0.0094(3)
Co1 0.02550(18) 0.0363(2) 0.02131(19) 0.00867(15) 0.00935(14) 0.00861(15)
Co2 0.02232(17) 0.02169(17) 0.02307(18) 0.00707(14) 0.00857(13) 0.00406(13)
C39 0.098(7) 0.070(6) 0.068(6) 0.017(5) 0.005(5) 0.052(5)
Cl5 0.0825(15) 0.0507(11) 0.0708(15) 0.0195(10) 0.0116(12) 0.0049(10)
Cl6 0.180(3) 0.259(5) 0.083(2) 0.087(3) 0.070(2) 0.179(4)

loop_
_atom_type_symbol
_atom_type_description
_atom_type_scat_dispersion_real
_atom_type_scat_dispersion_imag
_atom_type_scat_source
C C 0.0033 0 'International Tables Vol C Tables 4.2.6.8 and 6.1.1.4'
H H 0 0 'International Tables Vol C Tables 4.2.6.8 and 6.1.1.4'
N N 0.0061 0 'International Tables Vol C Tables 4.2.6.8 and 6.1.1.4'
Cl Cl 0.1484 0 'International Tables Vol C Tables 4.2.6.8 and 6.1.1.4'
Co Co 0.3494 0 'International Tables Vol C Tables 4.2.6.8 and 6.1.1.4'

loop_
_exptl_crystal_face_index_h
_exptl_crystal_face_index_k
_exptl_crystal_face_index_l
_exptl_crystal_face_perp_dist
0 -1 1 0.075
0 1 -1 0.075
0 0 1 0.08
0 0 -1 0.11
-1 1 0 0.15
1 -1 0 0.15
1 0 0 0.25
-1 0 0 0.3
3 -5 2 0.13
3 -2 -2 0.175
0 -1 2 0.085
1 -1 -1 0.17

loop_
_geom_angle_atom_site_label_1
_geom_angle_atom_site_label_2
_geom_angle_atom_site_label_3
_geom_angle
_geom_angle_site_symmetry_1
_geom_angle_site_symmetry_3
C19 C1 C14 109.85(18) . .
C19 C1 C2 108.63(18) . .
C14 C1 C2 109.80(18) . .
C19 C1 C8 108.08(18) . .
C14 C1 C8 108.10(18) . .
C2 C1 C8 112.34(18) . .
C3 C2 C1 114.02(18) . .
C3 C2 H2A 108.7 . .
C1 C2 H2A 108.7 . .
C3 C2 H2B 108.7 . .
C1 C2 H2B 108.7 . .
H2A C2 H2B 107.6 . .
N1 C3 C4 120.7(2) . .
N1 C3 C2 118.4(2) . .
C4 C3 C2 120.9(2) . .
C5 C4 C3 120.3(2) . .
C5 C4 H4 119.9 . .
C3 C4 H4 119.9 . .
C6 C5 C4 119.0(2) . .
C6 C5 H5 120.5 . .
C4 C5 H5 120.5 . .
C7 C6 C5 118.5(2) . .
C7 C6 H6 120.8 . .
C5 C6 H6 120.8 . .
N1 C7 C6 123.0(2) . .
N1 C7 H7 118.5 . .
C6 C7 H7 118.5 . .
C9 C8 C1 112.34(19) . .
C9 C8 H8A 109.1 . .
C1 C8 H8A 109.1 . .
C9 C8 H8B 109.1 . .
C1 C8 H8B 109.1 . .
H8A C8 H8B 107.9 . .
N2 C9 C10 120.5(2) . .
N2 C9 C8 118.4(2) . .
C10 C9 C8 121.1(2) . .
C11 C10 C9 120.4(3) . .
C11 C10 H10 119.8 . .
C9 C10 H10 119.8 . .
C10 C11 C12 119.0(3) . .
C10 C11 H11 120.5 . .
C12 C11 H11 120.5 . .
C11 C12 C13 118.8(2) . .
C11 C12 H12 120.6 . .
C13 C12 H12 120.6 . .
N2 C13 C12 122.7(2) . .
N2 C13 H13 118.7 . .
C12 C13 H13 118.7 . .
N3 C14 C15 122.9(2) . .
N3 C14 C1 115.9(2) . .
C15 C14 C1 121.0(2) . .
C14 C15 C16 118.6(3) . .
C14 C15 H15 120.7 . .
C16 C15 H15 120.7 . .
C17 C16 C15 118.8(3) . .
C17 C16 H16 120.6 . .
C15 C16 H16 120.6 . .
C18 C17 C16 118.7(3) . .
C18 C17 H17 120.7 . .
C16 C17 H17 120.7 . .
N3 C18 C17 123.8(3) . .
N3 C18 H18 118.1 . .
C17 C18 H18 118.1 . .
C20 C19 C1 179.4(3) . .
C19 C20 C21 178.4(2) . .
C20 C21 C34 110.47(18) . .
C20 C21 C22 109.70(19) . .
C34 C21 C22 109.91(18) . .
C20 C21 C28 106.78(17) . .
C34 C21 C28 107.71(18) . .
C22 C21 C28 112.21(18) . .
C23 C22 C21 112.87(18) . .
C23 C22 H22A 109 . .
C21 C22 H22A 109 . .
C23 C22 H22B 109 . .
C21 C22 H22B 109 . .
H22A C22 H22B 107.8 . .
N4 C23 C24 120.6(2) . .
N4 C23 C22 117.9(2) . .
C24 C23 C22 121.4(2) . .
C23 C24 C25 120.5(2) . .
C23 C24 H24 119.7 . .
C25 C24 H24 119.7 . .
C26 C25 C24 118.5(2) . .
C26 C25 H25 120.7 . .
C24 C25 H25 120.7 . .
C27 C26 C25 118.6(2) . .
C27 C26 H26 120.7 . .
C25 C26 H26 120.7 . .
N4 C27 C26 123.4(2) . .
N4 C27 H27 118.3 . .
C26 C27 H27 118.3 . .
C29 C28 C21 113.99(18) . .
C29 C28 H28A 108.8 . .
C21 C28 H28A 108.8 . .
C29 C28 H28B 108.8 . .
C21 C28 H28B 108.8 . .
H28A C28 H28B 107.7 . .
N5 C29 C30 120.9(2) . .
N5 C29 C28 117.9(2) . .
C30 C29 C28 121.2(2) . .
C31 C30 C29 119.8(2) . .
C31 C30 H30 120.1 . .
C29 C30 H30 120.1 . .
C30 C31 C32 119.1(2) . .
C30 C31 H31 120.5 . .
C32 C31 H31 120.5 . .
C33 C32 C31 118.4(2) . .
C33 C32 H32 120.8 . .
C31 C32 H32 120.8 . .
N5 C33 C32 123.1(2) . .
N5 C33 H33 118.5 . .
C32 C33 H33 118.5 . .
N6 C34 C35 123.4(2) . .
N6 C34 C21 115.4(2) . .
C35 C34 C21 121.0(2) . .
C36 C35 C34 118.9(2) . .
C36 C35 H35 120.6 . .
C34 C35 H35 120.6 . .
C35 C36 C37 118.7(3) . .
C35 C36 H36 120.7 . .
C37 C36 H36 120.7 . .
C38 C37 C36 118.8(2) . .
C38 C37 H37 120.6 . .
C36 C37 H37 120.6 . .
N6 C38 C37 123.7(2) . .
N6 C38 H38 118.1 . .
C37 C38 H38 118.1 . .
C3 N1 C7 118.6(2) . .
C3 N1 Co1 124.84(15) . .
C7 N1 Co1 115.89(17) . .
C9 N2 C13 118.6(2) . .
C9 N2 Co1 125.01(16) . .
C13 N2 Co1 115.86(17) . .
C14 N3 C18 117.2(2) . .
C27 N4 C23 118.2(2) . .
C27 N4 Co2 114.64(16) . .
C23 N4 Co2 127.03(16) . .
C29 N5 C33 118.7(2) . .
C29 N5 Co2 121.87(15) . .
C33 N5 Co2 118.26(17) . .
C34 N6 C38 116.5(2) . .
N2 Co1 N1 115.88(8) . .
N2 Co1 Cl2 106.25(6) . .
N1 Co1 Cl2 106.94(6) . .
N2 Co1 Cl1 103.88(6) . .
N1 Co1 Cl1 104.45(6) . .
Cl2 Co1 Cl1 119.98(4) . .
N5 Co2 N4 116.78(8) . .
N5 Co2 Cl3 104.64(6) . .
N4 Co2 Cl3 114.62(6) . .
N5 Co2 Cl4 103.45(6) . .
N4 Co2 Cl4 102.38(6) . .
Cl3 Co2 Cl4 114.80(3) . .
C39 C39 Cl6 91.0(11) 2 2
C39 C39 Cl5 84.5(11) 2 2
Cl6 C39 Cl5 168.8(10) 2 2
C39 C39 Cl6 52.9(9) 2 .
Cl6 C39 Cl6 143.9(6) 2 .
Cl5 C39 Cl6 32.9(2) 2 .
C39 C39 Cl5 60.8(9) 2 .
Cl6 C39 Cl5 31.8(2) 2 .
Cl5 C39 Cl5 145.2(6) 2 .
Cl6 C39 Cl5 113.0(4) . .
C39 C39 H39A 128(7) 2 .
Cl6 C39 H39A 94(2) 2 .
Cl5 C39 H39A 97(2) 2 .
Cl6 C39 H39A 108(4) . .
Cl5 C39 H39A 104(4) . .
C39 C39 H39B 111(7) 2 .
Cl6 C39 H39B 84(2) 2 .
Cl5 C39 H39B 88(2) 2 .
Cl6 C39 H39B 107(4) . .
Cl5 C39 H39B 104(4) . .
H39A C39 H39B 121(10) . .
Cl6 Cl5 C39 83.6(4) 2 2
Cl6 Cl5 C39 50.3(3) 2 .
C39 Cl5 C39 34.8(6) 2 .
Cl5 Cl6 C39 97.9(4) 2 2
Cl5 Cl6 C39 63.5(4) 2 .
C39 Cl6 C39 36.1(6) 2 .

loop_
_geom_bond_atom_site_label_1
_geom_bond_atom_site_label_2
_geom_bond_distance
_geom_bond_site_symmetry_2
C1 C19 1.470(3) .
C1 C14 1.538(3) .
C1 C2 1.561(3) .
C1 C8 1.569(3) .
C2 C3 1.504(3) .
C2 H2A 0.99 .
C2 H2B 0.99 .
C3 N1 1.350(3) .
C3 C4 1.384(3) .
C4 C5 1.382(4) .
C4 H4 0.95 .
C5 C6 1.380(4) .
C5 H5 0.95 .
C6 C7 1.374(4) .
C6 H6 0.95 .
C7 N1 1.354(3) .
C7 H7 0.95 .
C8 C9 1.503(3) .
C8 H8A 0.99 .
C8 H8B 0.99 .
C9 N2 1.347(3) .
C9 C10 1.388(4) .
C10 C11 1.372(4) .
C10 H10 0.95 .
C11 C12 1.374(4) .
C11 H11 0.95 .
C12 C13 1.374(4) .
C12 H12 0.95 .
C13 N2 1.352(3) .
C13 H13 0.95 .
C14 N3 1.335(3) .
C14 C15 1.382(3) .
C15 C16 1.393(4) .
C15 H15 0.95 .
C16 C17 1.372(4) .
C16 H16 0.95 .
C17 C18 1.371(4) .
C17 H17 0.95 .
C18 N3 1.342(3) .
C18 H18 0.95 .
C19 C20 1.193(3) .
C20 C21 1.474(3) .
C21 C34 1.539(3) .
C21 C22 1.559(3) .
C21 C28 1.567(3) .
C22 C23 1.503(3) .
C22 H22A 0.99 .
C22 H22B 0.99 .
C23 N4 1.354(3) .
C23 C24 1.384(3) .
C24 C25 1.385(4) .
C24 H24 0.95 .
C25 C26 1.381(4) .
C25 H25 0.95 .
C26 C27 1.371(4) .
C26 H26 0.95 .
C27 N4 1.351(3) .
C27 H27 0.95 .
C28 C29 1.502(3) .
C28 H28A 0.99 .
C28 H28B 0.99 .
C29 N5 1.346(3) .
C29 C30 1.390(3) .
C30 C31 1.378(4) .
C30 H30 0.95 .
C31 C32 1.387(4) .
C31 H31 0.95 .
C32 C33 1.369(4) .
C32 H32 0.95 .
C33 N5 1.347(3) .
C33 H33 0.95 .
C34 N6 1.337(3) .
C34 C35 1.380(3) .
C35 C36 1.377(3) .
C35 H35 0.95 .
C36 C37 1.379(4) .
C36 H36 0.95 .
C37 C38 1.368(4) .
C37 H37 0.95 .
C38 N6 1.348(3) .
C38 H38 0.95 .
N1 Co1 2.042(2) .
N2 Co1 2.038(2) .
N4 Co2 2.0464(19) .
N5 Co2 2.046(2) .
Cl1 Co1 2.2341(8) .
Cl2 Co1 2.2259(9) .
Cl3 Co2 2.2239(7) .
Cl4 Co2 2.2433(7) .
C39 C39 1.005(16) 2
C39 Cl6 1.362(9) 2
C39 Cl5 1.537(10) 2
C39 Cl6 1.707(10) .
C39 Cl5 1.753(9) .
C39 H39A 1.00(2) .
C39 H39B 1.00(2) .
Cl5 Cl6 0.933(4) 2
Cl5 C39 1.537(10) 2
Cl6 Cl5 0.933(4) 2
Cl6 C39 1.362(9) 2
